data_7056609
loop_
_publ_author_name
'Azadbakht, Reza'
'Hakimi, Mohammad'
'Khanabadi, Javad'
'Amiri Rudbari, Hadi'

_publ_section_title
;
 A new macrocyclic ligand as a turn-on fluorescent chemosensor for the
 recognition of Pb2+ ions
;
_journal_name_full 'New J. Chem.'
_journal_paper_doi 10.1039/C7NJ02873C
_journal_year 2017
_chemical_formula_sum 'C29 H33 N3 O2'
_chemical_formula_weight 455.58
_space_group_crystal_system triclinic
_space_group_IT_number 2
_space_group_name_Hall '-P 1'
_space_group_name_H-M_alt 'P -1'
_symmetry_space_group_name_Hall '-P 1'
_symmetry_space_group_name_H-M 'P -1'
_atom_sites_solution_hydrogens mixed
_audit_creation_method SHELXL-2016/6
_audit_update_record
;
2017-03-16 deposited with the CCDC.
2017-09-18 downloaded from the CCDC.
;
_cell_angle_alpha 111.62(3)
_cell_angle_beta 96.36(3)
_cell_angle_gamma 106.73(3)
_cell_formula_units_Z 2
_cell_length_a 9.974(2)
_cell_length_b 10.590(2)
_cell_length_c 13.315(3)
_cell_measurement_reflns_used 13510
_cell_measurement_temperature 298(2)
_cell_measurement_theta_max 29.3
_cell_measurement_theta_min 3.1
_cell_volume 1214.4(6)
_computing_cell_refinement 'X-AREA (Stoe & Cie, 2005)'
_computing_data_collection 'X-AREA (Stoe & Cie, 2005)'
_computing_data_reduction 'X-AREA (Stoe & Cie, 2005)'
_computing_publication_material 'WinGX publication routines (Farrugia, 2012)'
_computing_structure_refinement 'SHELXL-2016/6 (Sheldrick, 2016)'
_computing_structure_solution 'SIR-97 (Altomare et al., 1997)'
_diffrn_ambient_temperature 571(2)
_diffrn_measured_fraction_theta_full 0.996
_diffrn_measured_fraction_theta_max 0.996
_diffrn_measurement_device_type 'Stoe IPDS-II'
_diffrn_measurement_method 'rotation method'
_diffrn_radiation_type MoK\a
_diffrn_radiation_wavelength 0.71073
_diffrn_reflns_av_R_equivalents 0.0928
_diffrn_reflns_av_unetI/netI 0.0979
_diffrn_reflns_Laue_measured_fraction_full 0.996
_diffrn_reflns_Laue_measured_fraction_max 0.996
_diffrn_reflns_limit_h_max 11
_diffrn_reflns_limit_h_min -11
_diffrn_reflns_limit_k_max 12
_diffrn_reflns_limit_k_min -12
_diffrn_reflns_limit_l_max 14
_diffrn_reflns_limit_l_min -15
_diffrn_reflns_number 8995
_diffrn_reflns_point_group_measured_fraction_full 0.996
_diffrn_reflns_point_group_measured_fraction_max 0.996
_diffrn_reflns_theta_full 24.999
_diffrn_reflns_theta_max 24.999
_diffrn_reflns_theta_min 3.087
_exptl_absorpt_coefficient_mu 0.079
_exptl_absorpt_correction_type none
_exptl_crystal_colour colorless
_exptl_crystal_density_diffrn 1.246
_exptl_crystal_description flat
_exptl_crystal_F_000 488
_exptl_crystal_size_max 0.36
_exptl_crystal_size_mid 0.30
_exptl_crystal_size_min 0.09
_refine_diff_density_max 0.603
_refine_diff_density_min -0.323
_refine_diff_density_rms 0.051
_refine_ls_extinction_method none
_refine_ls_goodness_of_fit_ref 0.843
_refine_ls_hydrogen_treatment mixed
_refine_ls_matrix_type full
_refine_ls_number_parameters 319
_refine_ls_number_reflns 4261
_refine_ls_number_restraints 1
_refine_ls_restrained_S_all 0.843
_refine_ls_R_factor_all 0.1193
_refine_ls_R_factor_gt 0.0646
_refine_ls_shift/su_max 0.014
_refine_ls_shift/su_mean 0.001
_refine_ls_structure_factor_coef Fsqd
_refine_ls_weighting_details 'w=1/[\s^2^(Fo^2^)+(0.1089P)^2^] where P=(Fo^2^+2Fc^2^)/3'
_refine_ls_weighting_scheme calc
_refine_ls_wR_factor_gt 0.1657
_refine_ls_wR_factor_ref 0.1928
_reflns_Friedel_coverage 0.000
_reflns_number_gt 2082
_reflns_number_total 4261
_reflns_threshold_expression 'I > 2\s(I)'
_cod_data_source_file c7nj02873c2.cif
_cod_data_source_block shelx
_cod_original_cell_volume 1214.4(5)
_cod_database_code 7056609
_shelx_shelxl_version_number 2016/6
_shelx_space_group_comment
;
The symmetry employed for this shelxl refinement is uniquely defined
by the following loop, which should always be used as a source of
symmetry information in preference to the above space-group names.
They are only intended as comments.
;

loop_
_space_group_symop_operation_xyz
'x, y, z'
'-x, -y, -z'

loop_
_atom_site_label
_atom_site_type_symbol
_atom_site_fract_x
_atom_site_fract_y
_atom_site_fract_z
_atom_site_U_iso_or_equiv
_atom_site_adp_type
_atom_site_occupancy
_atom_site_site_symmetry_order
_atom_site_calc_flag
_atom_site_refinement_flags_posn
_atom_site_refinement_flags_adp
O2 O 0.1283(3) 0.4330(2) 0.07764(19) 0.0628(7) Uani 1 1 d . .
O1 O 0.0459(2) 0.4257(3) 0.28146(19) 0.0621(6) Uani 1 1 d . .
N2 N 0.1571(3) 0.1726(3) 0.3213(2) 0.0532(7) Uani 1 1 d . .
N1 N 0.0988(3) 0.1060(3) -0.0753(3) 0.0576(7) Uani 1 1 d . .
C2 C -0.0978(3) 0.2424(3) 0.4521(2) 0.0507(8) Uani 1 1 d . .
C3 C -0.0643(4) 0.1624(4) 0.5098(3) 0.0606(9) Uani 1 1 d . .
H3 H 0.025098 0.151308 0.513496 0.073 Uiso 1 1 calc R U
C1 C -0.0015(3) 0.3074(3) 0.3981(3) 0.0502(8) Uani 1 1 d . .
C7 C -0.2359(3) 0.2568(3) 0.4468(3) 0.0539(8) Uani 1 1 d . .
C21 C 0.2875(3) 0.3688(3) -0.1622(3) 0.0507(8) Uani 1 1 d . .
C24 C 0.1987(4) 0.0362(3) -0.1224(3) 0.0570(9) Uani 1 1 d . .
H24A H 0.293708 0.109639 -0.102169 0.068 Uiso 1 1 calc R U
H24B H 0.166175 -0.009366 -0.202967 0.068 Uiso 1 1 calc R U
C22 C 0.1953(3) 0.3461(3) -0.0903(3) 0.0490(8) Uani 1 1 d . .
C12 C 0.1296(4) 0.5528(4) 0.1738(3) 0.0611(9) Uani 1 1 d . .
H12A H 0.119927 0.629291 0.153459 0.073 Uiso 1 1 calc R U
H12B H 0.220504 0.591467 0.228593 0.073 Uiso 1 1 calc R U
C16 C 0.3962(3) 0.5078(4) -0.1306(3) 0.0540(8) Uani 1 1 d . .
C28 C 0.3054(3) 0.1889(4) 0.3198(3) 0.0617(9) Uani 1 1 d . .
H28A H 0.355325 0.198990 0.390715 0.074 Uiso 1 1 calc R U
H28B H 0.351415 0.277486 0.311648 0.074 Uiso 1 1 calc R U
C11 C 0.0075(4) 0.5026(4) 0.2220(3) 0.0596(9) Uani 1 1 d . .
H11A H -0.011563 0.585451 0.271823 0.072 Uiso 1 1 calc R U
H11B H -0.079148 0.439633 0.162968 0.072 Uiso 1 1 calc R U
C20 C 0.2781(4) 0.2580(4) -0.2666(3) 0.0624(9) Uani 1 1 d . .
H20 H 0.208732 0.165867 -0.290633 0.075 Uiso 1 1 calc R U
C8 C -0.2740(4) 0.3338(4) 0.3886(3) 0.0612(9) Uani 1 1 d . .
H8 H -0.362807 0.345990 0.387146 0.073 Uiso 1 1 calc R U
C6 C -0.3298(4) 0.1943(4) 0.5021(3) 0.0664(10) Uani 1 1 d . .
H6 H -0.418970 0.205486 0.500995 0.080 Uiso 1 1 calc R U
C9 C -0.1835(4) 0.3904(4) 0.3349(3) 0.0577(8) Uani 1 1 d . .
H9 H -0.211197 0.439339 0.295783 0.069 Uiso 1 1 calc R U
C13 C 0.2173(3) 0.4612(3) 0.0104(3) 0.0523(8) Uani 1 1 d . .
C15 C 0.4098(4) 0.6202(4) -0.0271(3) 0.0600(9) Uani 1 1 d . .
H15 H 0.478743 0.711752 -0.005976 0.072 Uiso 1 1 calc R U
C29 C 0.1487(3) 0.3035(4) 0.4064(3) 0.0554(8) Uani 1 1 d . .
H29A H 0.210745 0.388094 0.400000 0.067 Uiso 1 1 calc R U
H29B H 0.185080 0.309806 0.479386 0.067 Uiso 1 1 calc R U
C17 C 0.4874(4) 0.5304(4) -0.2014(3) 0.0629(9) Uani 1 1 d . .
H17 H 0.556823 0.621723 -0.180267 0.075 Uiso 1 1 calc R U
C10 C -0.0474(3) 0.3752(3) 0.3380(3) 0.0509(8) Uani 1 1 d . .
C14 C 0.3251(4) 0.5987(4) 0.0430(3) 0.0585(9) Uani 1 1 d . .
H14 H 0.338103 0.673913 0.111693 0.070 Uiso 1 1 calc R U
C23 C 0.0732(4) 0.2049(3) -0.1215(3) 0.0569(9) Uani 1 1 d . .
H23A H -0.009275 0.227777 -0.098890 0.068 Uiso 1 1 calc R U
H23B H 0.046336 0.153261 -0.202031 0.068 Uiso 1 1 calc R U
C4 C -0.1584(4) 0.1008(4) 0.5603(3) 0.0665(10) Uani 1 1 d . .
H4 H -0.133494 0.047783 0.596620 0.080 Uiso 1 1 calc R U
C19 C 0.3686(4) 0.2837(4) -0.3324(3) 0.0738(11) Uani 1 1 d . .
H19 H 0.359558 0.208857 -0.400183 0.089 Uiso 1 1 calc R U
C27 C 0.3212(4) 0.0640(5) 0.2282(3) 0.0783(11) Uani 1 1 d . .
H27A H 0.274323 -0.025846 0.234428 0.094 Uiso 1 1 calc R U
H27B H 0.422600 0.077769 0.233259 0.094 Uiso 1 1 calc R U
C18 C 0.4746(4) 0.4205(5) -0.2997(3) 0.0736(11) Uani 1 1 d . .
H18 H 0.536008 0.435919 -0.345103 0.088 Uiso 1 1 calc R U
C5 C -0.2931(4) 0.1181(4) 0.5570(3) 0.0730(11) Uani 1 1 d . .
H5 H -0.357119 0.077757 0.592052 0.088 Uiso 1 1 calc R U
C25 C 0.2091(5) -0.0771(4) -0.0816(3) 0.0783(11) Uani 1 1 d . .
H25A H 0.112118 -0.132843 -0.083297 0.094 Uiso 1 1 calc R U
H25B H 0.243730 -0.143266 -0.134875 0.094 Uiso 1 1 calc R U
C26 C 0.3019(6) -0.0278(5) 0.0315(4) 0.0992(15) Uani 1 1 d . .
H26A H 0.304305 -0.111816 0.044054 0.119 Uiso 1 1 calc R U
H26B H 0.399706 0.028903 0.035795 0.119 Uiso 1 1 calc R U
N3 N 0.2493(4) 0.0556(4) 0.1130(3) 0.0768(9) Uani 1 1 d D .
H2 H 0.115(5) 0.163(5) 0.251(4) 0.102(15) Uiso 1 1 d . .
H1 H 0.130(5) 0.164(6) 0.002(4) 0.129(19) Uiso 1 1 d . .
H3A H 0.152(2) 0.005(5) 0.098(4) 0.116(17) Uiso 1 1 d D .

loop_
_atom_site_aniso_label
_atom_site_aniso_U_11
_atom_site_aniso_U_22
_atom_site_aniso_U_33
_atom_site_aniso_U_23
_atom_site_aniso_U_13
_atom_site_aniso_U_12
O2 0.0771(16) 0.0506(13) 0.0585(15) 0.0221(12) 0.0239(12) 0.0178(12)
O1 0.0609(14) 0.0755(16) 0.0660(15) 0.0404(13) 0.0184(12) 0.0320(12)
N2 0.0439(15) 0.0615(17) 0.0522(17) 0.0216(14) 0.0105(13) 0.0194(13)
N1 0.0633(18) 0.0456(15) 0.0610(19) 0.0234(15) 0.0149(15) 0.0140(14)
C2 0.0532(19) 0.0471(17) 0.0428(18) 0.0133(15) 0.0048(14) 0.0153(15)
C3 0.057(2) 0.059(2) 0.061(2) 0.0242(18) 0.0048(17) 0.0189(17)
C1 0.0470(18) 0.0506(18) 0.0482(18) 0.0181(15) 0.0036(14) 0.0171(15)
C7 0.0487(18) 0.0516(19) 0.054(2) 0.0154(16) 0.0073(15) 0.0177(15)
C21 0.0503(18) 0.0499(18) 0.055(2) 0.0267(16) 0.0059(15) 0.0189(15)
C24 0.065(2) 0.0474(18) 0.054(2) 0.0204(16) 0.0137(16) 0.0152(16)
C22 0.0525(18) 0.0441(17) 0.0520(19) 0.0235(16) 0.0061(14) 0.0175(14)
C12 0.078(2) 0.0495(19) 0.059(2) 0.0211(17) 0.0163(18) 0.0284(17)
C16 0.0516(19) 0.0543(19) 0.063(2) 0.0319(18) 0.0080(16) 0.0218(16)
C28 0.0504(19) 0.079(2) 0.064(2) 0.037(2) 0.0169(16) 0.0247(18)
C11 0.071(2) 0.055(2) 0.061(2) 0.0267(18) 0.0166(18) 0.0302(17)
C20 0.068(2) 0.063(2) 0.057(2) 0.0281(19) 0.0135(18) 0.0214(18)
C8 0.0498(19) 0.066(2) 0.066(2) 0.0243(19) 0.0098(17) 0.0243(17)
C6 0.058(2) 0.069(2) 0.064(2) 0.021(2) 0.0167(18) 0.0193(19)
C9 0.057(2) 0.066(2) 0.054(2) 0.0257(18) 0.0070(16) 0.0286(17)
C13 0.0545(19) 0.0516(19) 0.056(2) 0.0300(17) 0.0099(15) 0.0174(15)
C15 0.056(2) 0.0480(19) 0.070(2) 0.0296(19) 0.0024(17) 0.0088(16)
C29 0.0501(18) 0.057(2) 0.061(2) 0.0283(18) 0.0067(15) 0.0202(16)
C17 0.062(2) 0.066(2) 0.075(3) 0.042(2) 0.0203(19) 0.0239(18)
C10 0.0506(19) 0.0528(18) 0.0511(19) 0.0218(16) 0.0103(15) 0.0221(15)
C14 0.067(2) 0.0466(18) 0.056(2) 0.0201(16) 0.0080(17) 0.0160(17)
C23 0.058(2) 0.0505(19) 0.057(2) 0.0225(16) 0.0076(16) 0.0142(16)
C4 0.072(2) 0.063(2) 0.064(2) 0.0323(19) 0.0087(19) 0.0195(19)
C19 0.090(3) 0.077(3) 0.056(2) 0.029(2) 0.021(2) 0.031(2)
C27 0.066(2) 0.102(3) 0.067(3) 0.029(2) 0.024(2) 0.036(2)
C18 0.075(3) 0.084(3) 0.073(3) 0.042(2) 0.029(2) 0.029(2)
C5 0.072(3) 0.071(2) 0.064(2) 0.026(2) 0.0154(19) 0.011(2)
C25 0.096(3) 0.068(2) 0.074(3) 0.033(2) 0.018(2) 0.031(2)
C26 0.110(4) 0.092(3) 0.117(4) 0.043(3) 0.049(3) 0.060(3)
N3 0.076(2) 0.075(2) 0.096(3) 0.044(2) 0.036(2) 0.0349(19)

loop_
_atom_type_symbol
_atom_type_description
_atom_type_scat_dispersion_real
_atom_type_scat_dispersion_imag
_atom_type_scat_source
C C 0.0033 0.0016 'International Tables Vol C Tables 4.2.6.8 and 6.1.1.4'
H H 0.0000 0.0000 'International Tables Vol C Tables 4.2.6.8 and 6.1.1.4'
N N 0.0061 0.0033 'International Tables Vol C Tables 4.2.6.8 and 6.1.1.4'
O O 0.0106 0.0060 'International Tables Vol C Tables 4.2.6.8 and 6.1.1.4'

loop_
_geom_angle_atom_site_label_1
_geom_angle_atom_site_label_2
_geom_angle_atom_site_label_3
_geom_angle
C13 O2 C12 118.2(2)
C10 O1 C11 119.0(2)
C28 N2 C29 110.5(3)
C28 N2 H2 105(3)
C29 N2 H2 108(3)
C23 N1 C24 114.1(3)
C23 N1 H1 104(3)
C24 N1 H1 115(3)
C3 C2 C7 117.8(3)
C3 C2 C1 123.5(3)
C7 C2 C1 118.7(3)
C4 C3 C2 122.4(3)
C4 C3 H3 118.8
C2 C3 H3 118.8
C10 C1 C2 119.2(3)
C10 C1 C29 119.6(3)
C2 C1 C29 121.1(3)
C8 C7 C6 122.3(3)
C8 C7 C2 119.4(3)
C6 C7 C2 118.4(3)
C20 C21 C16 116.3(3)
C20 C21 C22 123.3(3)
C16 C21 C22 120.4(3)
N1 C24 C25 112.1(3)
N1 C24 H24A 109.2
C25 C24 H24A 109.2
N1 C24 H24B 109.2
C25 C24 H24B 109.2
H24A C24 H24B 107.9
C13 C22 C21 117.9(3)
C13 C22 C23 119.0(3)
C21 C22 C23 123.0(3)
O2 C12 C11 109.2(3)
O2 C12 H12A 109.8
C11 C12 H12A 109.8
O2 C12 H12B 109.8
C11 C12 H12B 109.8
H12A C12 H12B 108.3
C15 C16 C17 121.6(3)
C15 C16 C21 117.9(3)
C17 C16 C21 120.5(3)
N2 C28 C27 113.3(3)
N2 C28 H28A 108.9
C27 C28 H28A 108.9
N2 C28 H28B 108.9
C27 C28 H28B 108.9
H28A C28 H28B 107.7
O1 C11 C12 108.5(3)
O1 C11 H11A 110.0
C12 C11 H11A 110.0
O1 C11 H11B 110.0
C12 C11 H11B 110.0
H11A C11 H11B 108.4
C19 C20 C21 121.5(3)
C19 C20 H20 119.2
C21 C20 H20 119.2
C9 C8 C7 121.1(3)
C9 C8 H8 119.4
C7 C8 H8 119.4
C5 C6 C7 122.0(4)
C5 C6 H6 119.0
C7 C6 H6 119.0
C8 C9 C10 120.1(3)
C8 C9 H9 119.9
C10 C9 H9 119.9
O2 C13 C22 115.8(3)
O2 C13 C14 122.0(3)
C22 C13 C14 122.2(3)
C14 C15 C16 122.1(3)
C14 C15 H15 119.0
C16 C15 H15 119.0
N2 C29 C1 113.6(3)
N2 C29 H29A 108.8
C1 C29 H29A 108.8
N2 C29 H29B 108.8
C1 C29 H29B 108.8
H29A C29 H29B 107.7
C18 C17 C16 120.8(3)
C18 C17 H17 119.6
C16 C17 H17 119.6
O1 C10 C1 116.3(3)
O1 C10 C9 122.4(3)
C1 C10 C9 121.3(3)
C15 C14 C13 119.4(3)
C15 C14 H14 120.3
C13 C14 H14 120.3
N1 C23 C22 117.4(3)
N1 C23 H23A 107.9
C22 C23 H23A 107.9
N1 C23 H23B 107.9
C22 C23 H23B 107.9
H23A C23 H23B 107.2
C3 C4 C5 119.6(4)
C3 C4 H4 120.2
C5 C4 H4 120.2
C20 C19 C18 121.2(4)
C20 C19 H19 119.4
C18 C19 H19 119.4
C28 C27 N3 108.5(3)
C28 C27 H27A 110.0
N3 C27 H27A 110.0
C28 C27 H27B 110.0
N3 C27 H27B 110.0
H27A C27 H27B 108.4
C17 C18 C19 119.6(3)
C17 C18 H18 120.2
C19 C18 H18 120.2
C6 C5 C4 119.9(3)
C6 C5 H5 120.1
C4 C5 H5 120.1
C26 C25 C24 118.6(4)
C26 C25 H25A 107.7
C24 C25 H25A 107.7
C26 C25 H25B 107.7
C24 C25 H25B 107.7
H25A C25 H25B 107.1
N3 C26 C25 110.7(4)
N3 C26 H26A 109.5
C25 C26 H26A 109.5
N3 C26 H26B 109.5
C25 C26 H26B 109.5
H26A C26 H26B 108.1
C26 N3 C27 107.7(4)
C26 N3 H3A 107(3)
C27 N3 H3A 107(3)

loop_
_geom_bond_atom_site_label_1
_geom_bond_atom_site_label_2
_geom_bond_distance
O2 C13 1.378(4)
O2 C12 1.427(4)
O1 C10 1.373(4)
O1 C11 1.422(4)
N2 C28 1.442(4)
N2 C29 1.465(4)
N2 H2 0.94(5)
N1 C23 1.461(4)
N1 C24 1.467(4)
N1 H1 0.95(5)
C2 C3 1.416(5)
C2 C7 1.426(5)
C2 C1 1.433(4)
C3 C4 1.367(5)
C3 H3 0.9300
C1 C10 1.377(4)
C1 C29 1.503(4)
C7 C8 1.410(5)
C7 C6 1.419(5)
C21 C20 1.423(5)
C21 C16 1.430(4)
C21 C22 1.435(4)
C24 C25 1.511(5)
C24 H24A 0.9700
C24 H24B 0.9700
C22 C13 1.381(4)
C22 C23 1.508(4)
C12 C11 1.493(5)
C12 H12A 0.9700
C12 H12B 0.9700
C16 C15 1.411(5)
C16 C17 1.415(5)
C28 C27 1.496(5)
C28 H28A 0.9700
C28 H28B 0.9700
C11 H11A 0.9700
C11 H11B 0.9700
C20 C19 1.365(5)
C20 H20 0.9300
C8 C9 1.354(5)
C8 H8 0.9300
C6 C5 1.364(5)
C6 H6 0.9300
C9 C10 1.410(4)
C9 H9 0.9300
C13 C14 1.412(4)
C15 C14 1.363(5)
C15 H15 0.9300
C29 H29A 0.9700
C29 H29B 0.9700
C17 C18 1.356(5)
C17 H17 0.9300
C14 H14 0.9300
C23 H23A 0.9700
C23 H23B 0.9700
C4 C5 1.405(6)
C4 H4 0.9300
C19 C18 1.399(5)
C19 H19 0.9300
C27 N3 1.579(5)
C27 H27A 0.9700
C27 H27B 0.9700
C18 H18 0.9300
C5 H5 0.9300
C25 C26 1.493(6)
C25 H25A 0.9700
C25 H25B 0.9700
C26 N3 1.386(5)
C26 H26A 0.9700
C26 H26B 0.9700
N3 H3A 0.916(19)

loop_
_geom_torsion_atom_site_label_1
_geom_torsion_atom_site_label_2
_geom_torsion_atom_site_label_3
_geom_torsion_atom_site_label_4
_geom_torsion
C7 C2 C3 C4 -0.5(5)
C1 C2 C3 C4 -179.7(3)
C3 C2 C1 C10 175.9(3)
C7 C2 C1 C10 -3.4(4)
C3 C2 C1 C29 -4.5(5)
C7 C2 C1 C29 176.3(3)
C3 C2 C7 C8 -179.0(3)
C1 C2 C7 C8 0.2(5)
C3 C2 C7 C6 1.8(4)
C1 C2 C7 C6 -178.9(3)
C23 N1 C24 C25 -173.7(3)
C20 C21 C22 C13 178.3(3)
C16 C21 C22 C13 -1.4(4)
C20 C21 C22 C23 -3.9(5)
C16 C21 C22 C23 176.4(3)
C13 O2 C12 C11 169.5(3)
C20 C21 C16 C15 -179.4(3)
C22 C21 C16 C15 0.3(4)
C20 C21 C16 C17 0.2(5)
C22 C21 C16 C17 179.9(3)
C29 N2 C28 C27 -175.1(3)
C10 O1 C11 C12 176.8(3)
O2 C12 C11 O1 77.2(3)
C16 C21 C20 C19 0.2(5)
C22 C21 C20 C19 -179.5(3)
C6 C7 C8 C9 -178.8(3)
C2 C7 C8 C9 2.0(5)
C8 C7 C6 C5 179.0(3)
C2 C7 C6 C5 -1.8(5)
C7 C8 C9 C10 -1.1(5)
C12 O2 C13 C22 -169.9(3)
C12 O2 C13 C14 10.6(5)
C21 C22 C13 O2 -178.6(3)
C23 C22 C13 O2 3.6(4)
C21 C22 C13 C14 0.9(5)
C23 C22 C13 C14 -177.0(3)
C17 C16 C15 C14 -178.3(3)
C21 C16 C15 C14 1.3(5)
C28 N2 C29 C1 168.4(3)
C10 C1 C29 N2 -93.1(4)
C2 C1 C29 N2 87.2(4)
C15 C16 C17 C18 178.7(3)
C21 C16 C17 C18 -0.8(5)
C11 O1 C10 C1 -177.1(3)
C11 O1 C10 C9 3.2(5)
C2 C1 C10 O1 -175.3(3)
C29 C1 C10 O1 5.0(4)
C2 C1 C10 C9 4.4(5)
C29 C1 C10 C9 -175.3(3)
C8 C9 C10 O1 177.5(3)
C8 C9 C10 C1 -2.1(5)
C16 C15 C14 C13 -1.8(5)
O2 C13 C14 C15 -179.9(3)
C22 C13 C14 C15 0.7(5)
C24 N1 C23 C22 -70.8(4)
C13 C22 C23 N1 -82.0(4)
C21 C22 C23 N1 100.3(4)
C2 C3 C4 C5 -0.9(5)
C21 C20 C19 C18 0.0(6)
N2 C28 C27 N3 62.7(4)
C16 C17 C18 C19 1.0(6)
C20 C19 C18 C17 -0.6(6)
C7 C6 C5 C4 0.4(6)
C3 C4 C5 C6 0.9(6)
N1 C24 C25 C26 -79.5(5)
C24 C25 C26 N3 63.6(5)
C25 C26 N3 C27 163.3(4)
C28 C27 N3 C26 161.9(3)
